data_1552063
loop_
_publ_author_name
'Gang Liu'
'Morgan E. Shirley'
'Khoi N. Van'
'Rae Lynn McFarlin'
'Daniel Romo'

_publ_section_title
;
 Rapid assembly of complex cyclopentanes employing chiral,
 alpha,beta-unsaturated acylammonium intermediates
;
_journal_name_full 'Nature Chemistry'
_journal_page_first 1049
_journal_page_last 1057
_journal_paper_doi 10.1038/nchem.1788
_journal_volume 5
_journal_year 2013
_chemical_absolute_configuration ad
_chemical_formula_sum 'C39 H42 Br N O10'
_chemical_formula_weight 764.65
_space_group_IT_number 1
_space_group_name_Hall 'P 1'
_space_group_name_H-M_alt 'P 1'
_symmetry_cell_setting triclinic
_symmetry_space_group_name_H-M 'P 1'
_atom_sites_solution_hydrogens geom
_atom_sites_solution_primary direct
_atom_sites_solution_secondary difmap
_cell_angle_alpha 76.698(4)
_cell_angle_beta 83.324(4)
_cell_angle_gamma 77.616(4)
_cell_formula_units_Z 1
_cell_length_a 8.0123(4)
_cell_length_b 9.5367(5)
_cell_length_c 12.5723(7)
_cell_measurement_reflns_used 3851
_cell_measurement_temperature 110(2)
_cell_measurement_theta_max 62.07
_cell_measurement_theta_min 3.62
_cell_volume 910.87(9)
_computing_cell_refinement
; 
  CELL-NOW (Sheldrick, 2003) and SAINT (BRUKER-NONIUS, 2003) 
;
_computing_data_collection 'FRAMBO (BRUKER-NONIUS, 2003)'
_computing_data_reduction 'Bruker APEX2'
_computing_molecular_graphics Olex2
_computing_publication_material 'Bruker SHELXTL'
_computing_structure_refinement 'SHELXL-97 (Sheldrick, 2008)'
_computing_structure_solution 'SHELXS-97 (Sheldrick, 2008)'
_diffrn_ambient_temperature 110(2)
_diffrn_measured_fraction_theta_full 0.944
_diffrn_measured_fraction_theta_max 0.944
_diffrn_measurement_device_type 'BRUKER GADDS D8 Discover'
_diffrn_measurement_method 'phi and omega scans'
_diffrn_radiation_monochromator graphite
_diffrn_radiation_source 'fine-focus sealed tube'
_diffrn_radiation_type CuK\a
_diffrn_radiation_wavelength 1.54178
_diffrn_reflns_av_R_equivalents 0.0470
_diffrn_reflns_av_sigmaI/netI 0.0656
_diffrn_reflns_limit_h_max 8
_diffrn_reflns_limit_h_min -8
_diffrn_reflns_limit_k_max 10
_diffrn_reflns_limit_k_min -10
_diffrn_reflns_limit_l_max 14
_diffrn_reflns_limit_l_min -14
_diffrn_reflns_number 10251
_diffrn_reflns_theta_full 59.99
_diffrn_reflns_theta_max 59.99
_diffrn_reflns_theta_min 3.62
_diffrn_standards_decay_% 0
_diffrn_standards_interval_count 0
_diffrn_standards_number 0
_exptl_absorpt_coefficient_mu 2.036
_exptl_absorpt_correction_T_max 0.9230
_exptl_absorpt_correction_T_min 0.5277
_exptl_absorpt_correction_type multi-scan
_exptl_absorpt_process_details 'SADABS; (Sheldrick, 2006)'
_exptl_crystal_colour colorless
_exptl_crystal_density_diffrn 1.394
_exptl_crystal_density_method 'not measured'
_exptl_crystal_description block
_exptl_crystal_F_000 398
_exptl_crystal_size_max 0.36
_exptl_crystal_size_mid 0.06
_exptl_crystal_size_min 0.04
_refine_diff_density_max 0.342
_refine_diff_density_min -0.611
_refine_diff_density_rms 0.095
_refine_ls_abs_structure_details 'Flack H D (1983), Acta Cryst. A39, 876-881'
_refine_ls_abs_structure_Flack 0.025(17)
_refine_ls_extinction_coef 0.0281(12)
_refine_ls_extinction_expression Fc^*^=kFc[1+0.001xFc^2^\l^3^/sin(2\q)]^-1/4^
_refine_ls_extinction_method SHELXL
_refine_ls_goodness_of_fit_ref 1.072
_refine_ls_hydrogen_treatment constr
_refine_ls_matrix_type full
_refine_ls_number_parameters 464
_refine_ls_number_reflns 4623
_refine_ls_number_restraints 3
_refine_ls_restrained_S_all 1.071
_refine_ls_R_factor_all 0.0465
_refine_ls_R_factor_gt 0.0401
_refine_ls_shift/su_max 0.001
_refine_ls_shift/su_mean 0.000
_refine_ls_structure_factor_coef Fsqd
_refine_ls_weighting_details 'calc w=1/[\s^2^(Fo^2^)+(0.0545P)^2^+0.0000P] where P=(Fo^2^+2Fc^2^)/3'
_refine_ls_weighting_scheme calc
_refine_ls_wR_factor_gt 0.0962
_refine_ls_wR_factor_ref 0.1031
_reflns_number_gt 4134
_reflns_number_total 4623
_reflns_threshold_expression >2sigma(I)
_cod_data_source_file nchem.1788-s10.cif
_cod_data_source_block drb
_cod_depositor_comments
;
The following automatic conversions were performed:

data item '_symmetry_cell_setting' value 'Triclinic' was changed to
'triclinic' in accordance with the built-in table derived from the
CIF Core dictionary named 'cif_core.dic' version 2.4.5 last updated
on 2014-11-21.

Automatic conversion script
Id: cif_fix_values 6909 2019-04-08 15:41:33Z antanas 
;
_cod_original_cell_volume 910.87(8)
_cod_original_sg_symbol_H-M P1
_cod_database_code 1552063

loop_
_symmetry_equiv_pos_as_xyz
'x, y, z'

loop_
_atom_site_label
_atom_site_type_symbol
_atom_site_fract_x
_atom_site_fract_y
_atom_site_fract_z
_atom_site_U_iso_or_equiv
_atom_site_adp_type
_atom_site_occupancy
_atom_site_symmetry_multiplicity
_atom_site_calc_flag
_atom_site_refinement_flags
_atom_site_disorder_assembly
_atom_site_disorder_group
O1 O 0.1413(4) 0.1827(3) 1.1000(2) 0.0203(7) Uani 1 1 d . . .
H1 H 0.1349 0.0942 1.1249 0.030 Uiso 1 1 calc R . .
O2 O -0.0138(4) 0.5371(4) 1.0656(3) 0.0325(8) Uani 1 1 d . . .
O3 O 0.2720(4) 0.4695(3) 1.0515(3) 0.0248(7) Uani 1 1 d . . .
O4 O 0.1481(4) 0.2017(3) 0.6731(2) 0.0224(7) Uani 1 1 d . . .
O5 O 0.2309(4) 0.4176(3) 0.6591(2) 0.0189(7) Uani 1 1 d . . .
O6 O 0.6103(3) 0.1405(3) 0.8573(2) 0.0230(7) Uani 1 1 d . . .
O7 O 0.5556(3) 0.2419(3) 0.6822(2) 0.0193(7) Uani 1 1 d . . .
O8 O 0.1823(4) -0.1155(4) 0.8247(3) 0.0313(8) Uani 1 1 d . . .
O9 O 0.4431(4) -0.0591(3) 0.7747(3) 0.0270(8) Uani 1 1 d . . .
O10 O 0.1120(4) -0.0871(3) 1.0821(3) 0.0225(7) Uani 1 1 d . . .
N1 N -0.1298(5) -0.0441(4) 0.9920(3) 0.0176(8) Uani 1 1 d . . .
H1A H -0.1784 -0.0019 0.9303 0.021 Uiso 1 1 calc R . .
C1 C 0.0458(5) 0.2384(5) 1.0047(3) 0.0176(10) Uani 1 1 d . . .
C2 C 0.1102(5) 0.3801(5) 0.9400(4) 0.0190(10) Uani 1 1 d . . .
C3 C 0.2888(5) 0.3451(5) 0.8826(4) 0.0180(10) Uani 1 1 d . . .
H3A H 0.3734 0.3127 0.9391 0.022 Uiso 1 1 calc R . .
H3B H 0.3144 0.4369 0.8344 0.022 Uiso 1 1 calc R . .
C4 C 0.3154(5) 0.2265(4) 0.8130(4) 0.0156(9) Uani 1 1 d . . .
C5 C 0.2582(5) 0.0874(5) 0.8823(3) 0.0160(9) Uani 1 1 d . . .
H5 H 0.3329 0.0525 0.9453 0.019 Uiso 1 1 calc R . .
C6 C 0.0734(5) 0.1216(5) 0.9324(4) 0.0180(10) Uani 1 1 d . . .
H6 H -0.0055 0.1586 0.8717 0.022 Uiso 1 1 calc R . .
C7 C -0.1458(6) 0.2946(5) 1.0309(4) 0.0215(10) Uani 1 1 d . . .
H7A H -0.1637 0.3353 1.0980 0.026 Uiso 1 1 calc R . .
H7B H -0.2106 0.2143 1.0419 0.026 Uiso 1 1 calc R . .
C8 C -0.2038(6) 0.4156(6) 0.9302(4) 0.0278(11) Uani 1 1 d . . .
H8A H -0.2665 0.3778 0.8830 0.033 Uiso 1 1 calc R . .
H8B H -0.2799 0.5012 0.9536 0.033 Uiso 1 1 calc R . .
C9 C -0.0398(6) 0.4595(5) 0.8682(4) 0.0218(11) Uani 1 1 d . . .
H9A H -0.0490 0.5672 0.8549 0.026 Uiso 1 1 calc R . .
H9B H -0.0212 0.4298 0.7966 0.026 Uiso 1 1 calc R . .
C10 C 0.1136(6) 0.4706(5) 1.0255(4) 0.0242(11) Uani 1 1 d . . .
C11 C 0.2788(6) 0.5484(6) 1.1376(5) 0.0328(12) Uani 1 1 d . . .
H11A H 0.2282 0.4985 1.2080 0.039 Uiso 1 1 calc R . .
H11B H 0.2126 0.6500 1.1184 0.039 Uiso 1 1 calc R . .
C12 C 0.4597(8) 0.5506(9) 1.1477(6) 0.064(2) Uani 1 1 d . . .
H12A H 0.5043 0.6111 1.0810 0.095 Uiso 1 1 calc R . .
H12B H 0.5267 0.4502 1.1579 0.095 Uiso 1 1 calc R . .
H12C H 0.4682 0.5919 1.2109 0.095 Uiso 1 1 calc R . .
C13 C 0.2222(5) 0.2789(5) 0.7082(4) 0.0174(10) Uani 1 1 d . . .
C14 C 0.1334(6) 0.4749(5) 0.5615(4) 0.0223(11) Uani 1 1 d . . .
H14A H 0.0105 0.4726 0.5809 0.027 Uiso 1 1 calc R . .
H14B H 0.1758 0.4145 0.5060 0.027 Uiso 1 1 calc R . .
C15 C 0.1567(5) 0.6296(5) 0.5169(4) 0.0202(10) Uani 1 1 d . . .
C16 C 0.1276(6) 0.7320(5) 0.5816(4) 0.0250(11) Uani 1 1 d . . .
H16 H 0.0977 0.7036 0.6578 0.030 Uiso 1 1 calc R . .
C17 C 0.1415(6) 0.8756(6) 0.5368(5) 0.0294(12) Uani 1 1 d . . .
H17 H 0.1228 0.9445 0.5828 0.035 Uiso 1 1 calc R . .
C18 C 0.1826(6) 0.9214(6) 0.4246(4) 0.0270(11) Uani 1 1 d . . .
H18 H 0.1883 1.0211 0.3936 0.032 Uiso 1 1 calc R . .
C19 C 0.2148(6) 0.8174(6) 0.3597(4) 0.0289(12) Uani 1 1 d . . .
H19 H 0.2463 0.8453 0.2837 0.035 Uiso 1 1 calc R . .
C20 C 0.2013(6) 0.6726(6) 0.4056(4) 0.0269(11) Uani 1 1 d . . .
H20 H 0.2226 0.6024 0.3605 0.032 Uiso 1 1 calc R . .
C21 C 0.5104(5) 0.1944(5) 0.7871(4) 0.0155(9) Uani 1 1 d . . .
C22 C 0.7392(5) 0.2319(6) 0.6527(4) 0.0242(11) Uani 1 1 d . . .
H22A H 0.7952 0.1288 0.6524 0.029 Uiso 1 1 calc R . .
H22B H 0.7929 0.2665 0.7064 0.029 Uiso 1 1 calc R . .
C23 C 0.7597(5) 0.3272(5) 0.5399(4) 0.0210(10) Uani 1 1 d . . .
C24 C 0.6689(6) 0.4689(5) 0.5150(4) 0.0251(11) Uani 1 1 d . . .
H24 H 0.5900 0.5073 0.5686 0.030 Uiso 1 1 calc R . .
C25 C 0.6921(6) 0.5554(6) 0.4125(4) 0.0341(13) Uani 1 1 d . . .
H25 H 0.6285 0.6530 0.3956 0.041 Uiso 1 1 calc R . .
C26 C 0.8055(7) 0.5017(7) 0.3354(5) 0.0391(15) Uani 1 1 d . . .
H26 H 0.8218 0.5628 0.2653 0.047 Uiso 1 1 calc R . .
C27 C 0.8978(6) 0.3582(6) 0.3582(4) 0.0318(12) Uani 1 1 d . . .
H27 H 0.9760 0.3202 0.3042 0.038 Uiso 1 1 calc R . .
C28 C 0.8729(6) 0.2720(5) 0.4615(4) 0.0257(11) Uani 1 1 d . . .
H28 H 0.9346 0.1737 0.4784 0.031 Uiso 1 1 calc R . .
C29 C 0.2834(6) -0.0374(5) 0.8246(4) 0.0207(10) Uani 1 1 d . . .
C30 C 0.4920(7) -0.1819(6) 0.7213(5) 0.0370(14) Uani 1 1 d . . .
H30A H 0.4227 -0.1660 0.6578 0.044 Uiso 1 1 calc R . .
H30B H 0.4726 -0.2734 0.7729 0.044 Uiso 1 1 calc R . .
C31 C 0.6754(6) -0.1940(7) 0.6845(6) 0.0484(16) Uani 1 1 d . . .
H31A H 0.6932 -0.1028 0.6337 0.073 Uiso 1 1 calc R . .
H31B H 0.7119 -0.2764 0.6473 0.073 Uiso 1 1 calc R . .
H31C H 0.7429 -0.2109 0.7480 0.073 Uiso 1 1 calc R . .
C32 C 0.0203(5) -0.0153(5) 1.0070(4) 0.0149(9) Uani 1 1 d . . .
C33 C -0.2153(6) -0.1436(5) 1.0754(4) 0.0223(10) Uani 1 1 d . . .
H33A H -0.1308 -0.2325 1.1046 0.027 Uiso 1 1 calc R . .
H33B H -0.3037 -0.1746 1.0420 0.027 Uiso 1 1 calc R . .
Br1 Br -0.54550(5) 0.17686(6) 1.44529(5) 0.0551(3) Uani 1 1 d . . .
C34 C -0.2984(5) -0.0700(5) 1.1682(4) 0.0185(10) Uani 1 1 d . . .
C35 C -0.2182(6) -0.0935(6) 1.2653(4) 0.0259(11) Uani 1 1 d . . .
H35 H -0.1125 -0.1612 1.2755 0.031 Uiso 1 1 calc R . .
C36 C -0.2913(6) -0.0193(6) 1.3465(4) 0.0323(13) Uani 1 1 d . . .
H36 H -0.2361 -0.0360 1.4125 0.039 Uiso 1 1 calc R . .
C37 C -0.4435(6) 0.0786(6) 1.3320(4) 0.0340(13) Uani 1 1 d . . .
C38 C -0.5253(6) 0.1058(5) 1.2357(4) 0.0230(11) Uani 1 1 d . . .
H38 H -0.6292 0.1758 1.2251 0.028 Uiso 1 1 calc R . .
C39 C -0.4535(5) 0.0302(5) 1.1565(4) 0.0247(11) Uani 1 1 d . . .
H39 H -0.5108 0.0461 1.0915 0.030 Uiso 1 1 calc R . .

loop_
_atom_site_aniso_label
_atom_site_aniso_U_11
_atom_site_aniso_U_22
_atom_site_aniso_U_33
_atom_site_aniso_U_23
_atom_site_aniso_U_13
_atom_site_aniso_U_12
O1 0.0212(17) 0.0215(19) 0.0166(17) -0.0015(14) -0.0033(12) -0.0022(13)
O2 0.024(2) 0.032(2) 0.047(2) -0.0272(18) 0.0073(15) -0.0035(14)
O3 0.0250(19) 0.030(2) 0.0252(19) -0.0189(16) 0.0009(13) -0.0049(13)
O4 0.0176(17) 0.0285(19) 0.0239(19) -0.0059(15) -0.0039(13) -0.0089(13)
O5 0.0199(17) 0.023(2) 0.0161(17) -0.0037(15) -0.0027(12) -0.0085(12)
O6 0.0149(17) 0.036(2) 0.0171(17) -0.0051(15) -0.0026(13) -0.0017(13)
O7 0.0119(16) 0.0314(19) 0.0133(17) -0.0031(14) 0.0022(11) -0.0048(12)
O8 0.0259(19) 0.029(2) 0.044(2) -0.0161(17) 0.0062(14) -0.0112(15)
O9 0.0180(18) 0.030(2) 0.037(2) -0.0184(16) 0.0076(13) -0.0042(13)
O10 0.0196(17) 0.0223(18) 0.0233(18) -0.0020(15) -0.0031(13) -0.0015(12)
N1 0.016(2) 0.019(2) 0.019(2) -0.0021(17) 0.0007(14) -0.0070(14)
C1 0.017(2) 0.016(3) 0.019(3) -0.005(2) -0.0006(18) -0.0015(17)
C2 0.016(3) 0.021(3) 0.020(3) -0.005(2) 0.0014(17) -0.0043(17)
C3 0.021(2) 0.024(3) 0.011(2) -0.007(2) -0.0004(16) -0.0051(18)
C4 0.015(2) 0.011(2) 0.020(3) -0.003(2) 0.0004(17) -0.0015(16)
C5 0.013(2) 0.021(3) 0.012(2) -0.002(2) 0.0003(16) -0.0022(17)
C6 0.011(2) 0.021(3) 0.019(3) 0.000(2) 0.0028(16) -0.0026(16)
C7 0.024(3) 0.024(3) 0.016(3) -0.007(2) 0.0063(17) -0.0040(18)
C8 0.019(3) 0.032(3) 0.030(3) -0.007(2) -0.0013(19) -0.0009(19)
C9 0.022(3) 0.021(3) 0.019(3) -0.003(2) 0.0024(18) -0.0011(18)
C10 0.016(3) 0.026(3) 0.032(3) -0.006(2) 0.002(2) -0.0101(19)
C11 0.027(3) 0.041(3) 0.040(3) -0.028(3) 0.004(2) -0.010(2)
C12 0.038(4) 0.111(6) 0.069(5) -0.070(5) 0.004(3) -0.020(3)
C13 0.010(2) 0.028(3) 0.015(2) -0.007(2) 0.0060(15) -0.0048(17)
C14 0.024(3) 0.029(3) 0.015(2) 0.000(2) -0.0098(18) -0.0056(19)
C15 0.015(2) 0.025(3) 0.022(3) -0.004(2) -0.0063(17) -0.0036(17)
C16 0.025(3) 0.030(3) 0.018(3) -0.005(2) -0.0005(18) -0.002(2)
C17 0.027(3) 0.022(3) 0.040(3) -0.009(3) -0.003(2) -0.004(2)
C18 0.022(3) 0.026(3) 0.028(3) 0.005(2) -0.003(2) -0.0052(19)
C19 0.030(3) 0.035(3) 0.021(3) -0.004(3) 0.0001(19) -0.008(2)
C20 0.036(3) 0.027(3) 0.016(3) -0.002(2) -0.0009(19) -0.007(2)
C21 0.013(2) 0.016(3) 0.019(3) -0.007(2) 0.0021(18) -0.0066(17)
C22 0.010(2) 0.038(3) 0.021(3) 0.000(2) 0.0044(16) -0.0054(18)
C23 0.019(3) 0.030(3) 0.017(3) -0.005(2) -0.0030(17) -0.0113(19)
C24 0.024(3) 0.024(3) 0.029(3) -0.008(2) -0.0028(19) -0.003(2)
C25 0.024(3) 0.034(3) 0.038(3) 0.006(3) -0.001(2) -0.008(2)
C26 0.029(3) 0.052(4) 0.029(3) 0.011(3) -0.001(2) -0.014(3)
C27 0.027(3) 0.047(4) 0.024(3) -0.010(3) 0.006(2) -0.013(2)
C28 0.019(3) 0.030(3) 0.029(3) -0.008(2) 0.0028(19) -0.0072(19)
C29 0.023(3) 0.023(3) 0.017(3) -0.010(2) 0.0029(18) -0.0023(19)
C30 0.036(3) 0.038(4) 0.045(4) -0.034(3) 0.007(2) -0.001(2)
C31 0.024(3) 0.059(4) 0.066(4) -0.035(4) 0.005(3) 0.004(2)
C32 0.017(3) 0.011(2) 0.017(2) -0.006(2) 0.0028(18) -0.0013(17)
C33 0.020(3) 0.020(3) 0.025(3) -0.003(2) 0.0047(18) -0.0063(18)
Br1 0.0325(4) 0.0976(6) 0.0553(5) -0.0556(4) 0.0070(2) -0.0193(3)
C34 0.014(2) 0.014(2) 0.026(3) 0.000(2) 0.0040(18) -0.0073(17)
C35 0.019(3) 0.035(3) 0.024(3) -0.006(2) 0.001(2) -0.009(2)
C36 0.023(3) 0.056(4) 0.021(3) -0.008(3) -0.002(2) -0.012(2)
C37 0.024(3) 0.057(4) 0.032(3) -0.023(3) 0.004(2) -0.020(2)
C38 0.014(2) 0.026(3) 0.029(3) -0.009(2) 0.0029(18) -0.0028(18)
C39 0.016(3) 0.030(3) 0.027(3) -0.004(2) -0.0040(19) -0.0057(19)

loop_
_atom_type_symbol
_atom_type_description
_atom_type_scat_dispersion_real
_atom_type_scat_dispersion_imag
_atom_type_scat_source
C C 0.0181 0.0091 'International Tables Vol C Tables 4.2.6.8 and 6.1.1.4'
H H 0.0000 0.0000 'International Tables Vol C Tables 4.2.6.8 and 6.1.1.4'
Br Br -0.6763 1.2805 'International Tables Vol C Tables 4.2.6.8 and 6.1.1.4'
N N 0.0311 0.0180 'International Tables Vol C Tables 4.2.6.8 and 6.1.1.4'
O O 0.0492 0.0322 'International Tables Vol C Tables 4.2.6.8 and 6.1.1.4'

loop_
_geom_angle_atom_site_label_1
_geom_angle_atom_site_label_2
_geom_angle_atom_site_label_3
_geom_angle
_geom_angle_site_symmetry_1
_geom_angle_site_symmetry_3
C1 O1 H1 109.5 . .
C10 O3 C11 115.1(3) . .
C13 O5 C14 114.4(3) . .
C21 O7 C22 116.4(3) . .
C29 O9 C30 117.4(4) . .
C32 N1 C33 121.5(4) . .
C32 N1 H1A 119.2 . .
C33 N1 H1A 119.2 . .
O1 C1 C7 113.5(3) . .
O1 C1 C6 110.5(3) . .
C7 C1 C6 111.3(3) . .
O1 C1 C2 107.2(3) . .
C7 C1 C2 103.3(3) . .
C6 C1 C2 110.7(3) . .
C3 C2 C10 110.3(3) . .
C3 C2 C9 118.0(4) . .
C10 C2 C9 107.6(4) . .
C3 C2 C1 112.3(4) . .
C10 C2 C1 105.6(4) . .
C9 C2 C1 102.2(3) . .
C2 C3 C4 116.1(4) . .
C2 C3 H3A 108.3 . .
C4 C3 H3A 108.3 . .
C2 C3 H3B 108.3 . .
C4 C3 H3B 108.3 . .
H3A C3 H3B 107.4 . .
C13 C4 C21 110.8(3) . .
C13 C4 C5 110.2(3) . .
C21 C4 C5 109.6(3) . .
C13 C4 C3 113.0(3) . .
C21 C4 C3 103.4(3) . .
C5 C4 C3 109.6(3) . .
C29 C5 C4 114.5(4) . .
C29 C5 C6 111.4(4) . .
C4 C5 C6 111.7(3) . .
C29 C5 H5 106.2 . .
C4 C5 H5 106.2 . .
C6 C5 H5 106.2 . .
C32 C6 C5 111.6(3) . .
C32 C6 C1 105.8(3) . .
C5 C6 C1 113.3(3) . .
C32 C6 H6 108.7 . .
C5 C6 H6 108.7 . .
C1 C6 H6 108.7 . .
C1 C7 C8 105.2(3) . .
C1 C7 H7A 110.7 . .
C8 C7 H7A 110.7 . .
C1 C7 H7B 110.7 . .
C8 C7 H7B 110.7 . .
H7A C7 H7B 108.8 . .
C9 C8 C7 106.2(4) . .
C9 C8 H8A 110.5 . .
C7 C8 H8A 110.5 . .
C9 C8 H8B 110.5 . .
C7 C8 H8B 110.5 . .
H8A C8 H8B 108.7 . .
C8 C9 C2 107.3(4) . .
C8 C9 H9A 110.3 . .
C2 C9 H9A 110.3 . .
C8 C9 H9B 110.3 . .
C2 C9 H9B 110.3 . .
H9A C9 H9B 108.5 . .
O2 C10 O3 123.0(4) . .
O2 C10 C2 123.2(4) . .
O3 C10 C2 113.9(4) . .
O3 C11 C12 108.3(4) . .
O3 C11 H11A 110.0 . .
C12 C11 H11A 110.0 . .
O3 C11 H11B 110.0 . .
C12 C11 H11B 110.0 . .
H11A C11 H11B 108.4 . .
C11 C12 H12A 109.5 . .
C11 C12 H12B 109.5 . .
H12A C12 H12B 109.5 . .
C11 C12 H12C 109.5 . .
H12A C12 H12C 109.5 . .
H12B C12 H12C 109.5 . .
O4 C13 O5 124.0(4) . .
O4 C13 C4 123.1(4) . .
O5 C13 C4 112.9(4) . .
O5 C14 C15 107.5(3) . .
O5 C14 H14A 110.2 . .
C15 C14 H14A 110.2 . .
O5 C14 H14B 110.2 . .
C15 C14 H14B 110.2 . .
H14A C14 H14B 108.5 . .
C16 C15 C20 119.1(4) . .
C16 C15 C14 122.0(4) . .
C20 C15 C14 118.8(4) . .
C15 C16 C17 120.5(5) . .
C15 C16 H16 119.7 . .
C17 C16 H16 119.7 . .
C16 C17 C18 121.1(5) . .
C16 C17 H17 119.5 . .
C18 C17 H17 119.5 . .
C19 C18 C17 118.3(5) . .
C19 C18 H18 120.8 . .
C17 C18 H18 120.8 . .
C18 C19 C20 120.2(5) . .
C18 C19 H19 119.9 . .
C20 C19 H19 119.9 . .
C19 C20 C15 120.7(5) . .
C19 C20 H20 119.7 . .
C15 C20 H20 119.7 . .
O6 C21 O7 124.4(4) . .
O6 C21 C4 122.6(4) . .
O7 C21 C4 112.8(3) . .
O7 C22 C23 107.6(3) . .
O7 C22 H22A 110.2 . .
C23 C22 H22A 110.2 . .
O7 C22 H22B 110.2 . .
C23 C22 H22B 110.2 . .
H22A C22 H22B 108.5 . .
C24 C23 C28 119.6(4) . .
C24 C23 C22 120.8(4) . .
C28 C23 C22 119.5(4) . .
C23 C24 C25 120.1(5) . .
C23 C24 H24 120.0 . .
C25 C24 H24 120.0 . .
C26 C25 C24 120.4(5) . .
C26 C25 H25 119.8 . .
C24 C25 H25 119.8 . .
C25 C26 C27 120.6(5) . .
C25 C26 H26 119.7 . .
C27 C26 H26 119.7 . .
C28 C27 C26 118.5(5) . .
C28 C27 H27 120.8 . .
C26 C27 H27 120.8 . .
C23 C28 C27 120.8(5) . .
C23 C28 H28 119.6 . .
C27 C28 H28 119.6 . .
O8 C29 O9 122.6(4) . .
O8 C29 C5 126.9(4) . .
O9 C29 C5 110.4(4) . .
O9 C30 C31 107.7(4) . .
O9 C30 H30A 110.2 . .
C31 C30 H30A 110.2 . .
O9 C30 H30B 110.2 . .
C31 C30 H30B 110.2 . .
H30A C30 H30B 108.5 . .
C30 C31 H31A 109.5 . .
C30 C31 H31B 109.5 . .
H31A C31 H31B 109.5 . .
C30 C31 H31C 109.5 . .
H31A C31 H31C 109.5 . .
H31B C31 H31C 109.5 . .
O10 C32 N1 123.6(4) . .
O10 C32 C6 119.1(4) . .
N1 C32 C6 117.1(4) . .
N1 C33 C34 110.8(4) . .
N1 C33 H33A 109.5 . .
C34 C33 H33A 109.5 . .
N1 C33 H33B 109.5 . .
C34 C33 H33B 109.5 . .
H33A C33 H33B 108.1 . .
C35 C34 C39 118.0(4) . .
C35 C34 C33 121.3(4) . .
C39 C34 C33 120.7(4) . .
C36 C35 C34 120.5(4) . .
C36 C35 H35 119.8 . .
C34 C35 H35 119.8 . .
C37 C36 C35 119.9(4) . .
C37 C36 H36 120.0 . .
C35 C36 H36 120.0 . .
C36 C37 C38 121.0(5) . .
C36 C37 Br1 119.6(4) . .
C38 C37 Br1 119.4(4) . .
C39 C38 C37 118.7(4) . .
C39 C38 H38 120.7 . .
C37 C38 H38 120.7 . .
C38 C39 C34 122.0(4) . .
C38 C39 H39 119.0 . .
C34 C39 H39 119.0 . .

loop_
_geom_bond_atom_site_label_1
_geom_bond_atom_site_label_2
_geom_bond_distance
_geom_bond_site_symmetry_2
O1 C1 1.431(5) .
O1 H1 0.8400 .
O2 C10 1.203(6) .
O3 C10 1.344(5) .
O3 C11 1.464(6) .
O4 C13 1.219(5) .
O5 C13 1.338(5) .
O5 C14 1.465(5) .
O6 C21 1.209(5) .
O7 C21 1.327(5) .
O7 C22 1.463(5) .
O8 C29 1.212(6) .
O9 C29 1.354(5) .
O9 C30 1.443(6) .
O10 C32 1.244(5) .
N1 C32 1.332(6) .
N1 C33 1.458(6) .
N1 H1A 0.8800 .
C1 C7 1.538(6) .
C1 C6 1.559(6) .
C1 C2 1.565(6) .
C2 C3 1.532(6) .
C2 C10 1.532(7) .
C2 C9 1.543(6) .
C3 C4 1.548(6) .
C3 H3A 0.9900 .
C3 H3B 0.9900 .
C4 C13 1.520(6) .
C4 C21 1.537(6) .
C4 C5 1.537(6) .
C5 C29 1.498(6) .
C5 C6 1.539(6) .
C5 H5 1.0000 .
C6 C32 1.532(6) .
C6 H6 1.0000 .
C7 C8 1.544(7) .
C7 H7A 0.9900 .
C7 H7B 0.9900 .
C8 C9 1.536(7) .
C8 H8A 0.9900 .
C8 H8B 0.9900 .
C9 H9A 0.9900 .
C9 H9B 0.9900 .
C11 C12 1.475(8) .
C11 H11A 0.9900 .
C11 H11B 0.9900 .
C12 H12A 0.9800 .
C12 H12B 0.9800 .
C12 H12C 0.9800 .
C14 C15 1.496(7) .
C14 H14A 0.9900 .
C14 H14B 0.9900 .
C15 C16 1.376(7) .
C15 C20 1.392(7) .
C16 C17 1.378(7) .
C16 H16 0.9500 .
C17 C18 1.401(7) .
C17 H17 0.9500 .
C18 C19 1.388(7) .
C18 H18 0.9500 .
C19 C20 1.391(7) .
C19 H19 0.9500 .
C20 H20 0.9500 .
C22 C23 1.510(6) .
C22 H22A 0.9900 .
C22 H22B 0.9900 .
C23 C24 1.375(7) .
C23 C28 1.377(7) .
C24 C25 1.376(7) .
C24 H24 0.9500 .
C25 C26 1.361(8) .
C25 H25 0.9500 .
C26 C27 1.392(8) .
C26 H26 0.9500 .
C27 C28 1.385(7) .
C27 H27 0.9500 .
C28 H28 0.9500 .
C30 C31 1.477(8) .
C30 H30A 0.9900 .
C30 H30B 0.9900 .
C31 H31A 0.9800 .
C31 H31B 0.9800 .
C31 H31C 0.9800 .
C33 C34 1.515(7) .
C33 H33A 0.9900 .
C33 H33B 0.9900 .
Br1 C37 1.895(5) .
C34 C35 1.395(7) .
C34 C39 1.395(6) .
C35 C36 1.380(7) .
C35 H35 0.9500 .
C36 C37 1.370(7) .
C36 H36 0.9500 .
C37 C38 1.389(7) .
C38 C39 1.364(7) .
C38 H38 0.9500 .
C39 H39 0.9500 .

loop_
_geom_torsion_atom_site_label_1
_geom_torsion_atom_site_label_2
_geom_torsion_atom_site_label_3
_geom_torsion_atom_site_label_4
_geom_torsion
_geom_torsion_site_symmetry_1
_geom_torsion_site_symmetry_2
_geom_torsion_site_symmetry_3
_geom_torsion_site_symmetry_4
O1 C1 C2 C3 73.0(4) . . . .
C7 C1 C2 C3 -166.9(4) . . . .
C6 C1 C2 C3 -47.7(4) . . . .
O1 C1 C2 C10 -47.2(4) . . . .
C7 C1 C2 C10 73.0(4) . . . .
C6 C1 C2 C10 -167.9(3) . . . .
O1 C1 C2 C9 -159.6(3) . . . .
C7 C1 C2 C9 -39.4(4) . . . .
C6 C1 C2 C9 79.7(4) . . . .
C10 C2 C3 C4 166.9(4) . . . .
C9 C2 C3 C4 -69.0(5) . . . .
C1 C2 C3 C4 49.5(5) . . . .
C2 C3 C4 C13 71.3(5) . . . .
C2 C3 C4 C21 -168.8(4) . . . .
C2 C3 C4 C5 -52.0(5) . . . .
C13 C4 C5 C29 57.0(4) . . . .
C21 C4 C5 C29 -65.2(5) . . . .
C3 C4 C5 C29 -178.1(3) . . . .
C13 C4 C5 C6 -70.8(4) . . . .
C21 C4 C5 C6 167.0(4) . . . .
C3 C4 C5 C6 54.2(4) . . . .
C29 C5 C6 C32 54.0(5) . . . .
C4 C5 C6 C32 -176.5(3) . . . .
C29 C5 C6 C1 173.4(4) . . . .
C4 C5 C6 C1 -57.2(4) . . . .
O1 C1 C6 C32 56.7(4) . . . .
C7 C1 C6 C32 -70.4(4) . . . .
C2 C1 C6 C32 175.3(3) . . . .
O1 C1 C6 C5 -65.9(4) . . . .
C7 C1 C6 C5 167.0(3) . . . .
C2 C1 C6 C5 52.7(4) . . . .
O1 C1 C7 C8 151.4(4) . . . .
C6 C1 C7 C8 -83.2(4) . . . .
C2 C1 C7 C8 35.6(4) . . . .
C1 C7 C8 C9 -17.7(5) . . . .
C7 C8 C9 C2 -7.4(5) . . . .
C3 C2 C9 C8 152.6(4) . . . .
C10 C2 C9 C8 -82.0(4) . . . .
C1 C2 C9 C8 28.9(5) . . . .
C11 O3 C10 O2 3.4(7) . . . .
C11 O3 C10 C2 -176.8(4) . . . .
C3 C2 C10 O2 164.4(4) . . . .
C9 C2 C10 O2 34.5(6) . . . .
C1 C2 C10 O2 -74.1(5) . . . .
C3 C2 C10 O3 -15.4(5) . . . .
C9 C2 C10 O3 -145.3(4) . . . .
C1 C2 C10 O3 106.1(4) . . . .
C10 O3 C11 C12 -173.9(5) . . . .
C14 O5 C13 O4 3.9(6) . . . .
C14 O5 C13 C4 -176.3(3) . . . .
C21 C4 C13 O4 104.7(5) . . . .
C5 C4 C13 O4 -16.8(6) . . . .
C3 C4 C13 O4 -139.8(4) . . . .
C21 C4 C13 O5 -75.1(4) . . . .
C5 C4 C13 O5 163.4(3) . . . .
C3 C4 C13 O5 40.4(5) . . . .
C13 O5 C14 C15 -179.9(3) . . . .
O5 C14 C15 C16 -51.8(5) . . . .
O5 C14 C15 C20 131.3(4) . . . .
C20 C15 C16 C17 0.3(7) . . . .
C14 C15 C16 C17 -176.5(4) . . . .
C15 C16 C17 C18 1.0(7) . . . .
C16 C17 C18 C19 -2.1(7) . . . .
C17 C18 C19 C20 1.8(7) . . . .
C18 C19 C20 C15 -0.5(7) . . . .
C16 C15 C20 C19 -0.6(7) . . . .
C14 C15 C20 C19 176.4(4) . . . .
C22 O7 C21 O6 -2.3(6) . . . .
C22 O7 C21 C4 172.9(3) . . . .
C13 C4 C21 O6 -174.1(4) . . . .
C5 C4 C21 O6 -52.2(5) . . . .
C3 C4 C21 O6 64.6(5) . . . .
C13 C4 C21 O7 10.7(5) . . . .
C5 C4 C21 O7 132.5(4) . . . .
C3 C4 C21 O7 -110.6(4) . . . .
C21 O7 C22 C23 -164.8(4) . . . .
O7 C22 C23 C24 48.8(6) . . . .
O7 C22 C23 C28 -132.3(4) . . . .
C28 C23 C24 C25 -0.5(7) . . . .
C22 C23 C24 C25 178.5(4) . . . .
C23 C24 C25 C26 -0.4(7) . . . .
C24 C25 C26 C27 1.0(8) . . . .
C25 C26 C27 C28 -0.7(8) . . . .
C24 C23 C28 C27 0.7(7) . . . .
C22 C23 C28 C27 -178.3(4) . . . .
C26 C27 C28 C23 -0.1(7) . . . .
C30 O9 C29 O8 -0.7(7) . . . .
C30 O9 C29 C5 176.0(4) . . . .
C4 C5 C29 O8 -135.5(5) . . . .
C6 C5 C29 O8 -7.6(6) . . . .
C4 C5 C29 O9 47.9(5) . . . .
C6 C5 C29 O9 175.8(3) . . . .
C29 O9 C30 C31 -173.5(4) . . . .
C33 N1 C32 O10 12.6(6) . . . .
C33 N1 C32 C6 -162.4(4) . . . .
C5 C6 C32 O10 53.4(5) . . . .
C1 C6 C32 O10 -70.3(5) . . . .
C5 C6 C32 N1 -131.4(4) . . . .
C1 C6 C32 N1 104.9(4) . . . .
C32 N1 C33 C34 76.3(5) . . . .
N1 C33 C34 C35 -98.4(5) . . . .
N1 C33 C34 C39 77.9(5) . . . .
C39 C34 C35 C36 0.0(7) . . . .
C33 C34 C35 C36 176.4(4) . . . .
C34 C35 C36 C37 -0.2(7) . . . .
C35 C36 C37 C38 -0.7(8) . . . .
C35 C36 C37 Br1 178.6(4) . . . .
C36 C37 C38 C39 1.7(7) . . . .
Br1 C37 C38 C39 -177.6(4) . . . .
C37 C38 C39 C34 -2.0(7) . . . .
C35 C34 C39 C38 1.1(7) . . . .
C33 C34 C39 C38 -175.3(4) . . . .
